data_7046763
loop_
_publ_author_name
'Gupta, Vijay'
'Mandal, Sanjay K.'

_publ_section_title
;
 Coordination driven self-assembly of [2 + 2 + 2] molecular squares:
 synthesis, crystal structures, catalytic and luminescence properties.
;
_journal_issue 29
_journal_name_full 'Dalton transactions (Cambridge, England : 2003)'
_journal_page_first 9742
_journal_page_last 9754
_journal_paper_doi 10.1039/c8dt01367e
_journal_volume 47
_journal_year 2018
_chemical_formula_moiety 'C60 H62 Cd2 N6 O12'
_chemical_formula_sum 'C60 H62 Cd2 N6 O12'
_chemical_formula_weight 1283.95
_space_group_crystal_system triclinic
_space_group_IT_number 2
_space_group_name_Hall '-P 1'
_space_group_name_H-M_alt 'P -1'
_symmetry_space_group_name_Hall '-P 1'
_symmetry_space_group_name_H-M 'P -1'
_atom_sites_solution_hydrogens mixed
_atom_sites_solution_primary dual
_audit_update_record
;
2018-06-01 deposited with the CCDC.
2018-06-18 downloaded from the CCDC.
;
_cell_angle_alpha 73.518(2)
_cell_angle_beta 86.683(2)
_cell_angle_gamma 63.544(2)
_cell_formula_units_Z 1
_cell_length_a 9.2466(16)
_cell_length_b 10.1167(18)
_cell_length_c 17.518(3)
_cell_measurement_reflns_used 1879
_cell_measurement_temperature 296.(2)
_cell_measurement_theta_max 25.9052
_cell_measurement_theta_min 2.2643
_cell_volume 1402.3(4)
_computing_cell_refinement 'APEX2 v2014.11-0 (Bruker AXS)'
_computing_data_collection 'APEX2 v2014.11-0 (Bruker AXS)'
_computing_data_reduction 'SAINT v8.34A (Bruker, 2013)'
_computing_molecular_graphics 'Olex2 (Dolomanov et al., 2009)'
_computing_publication_material 'Olex2 (Dolomanov et al., 2009)'
_computing_structure_refinement 'SHELXL-2014/7 (Sheldrick, 2014)'
_computing_structure_solution 'SHELXT 2014/5 (Sheldrick, 2014)'
_diffrn_ambient_temperature 296.(2)
_diffrn_detector_area_resol_mean 8.3333
_diffrn_measured_fraction_theta_full 0.990
_diffrn_measured_fraction_theta_max 0.990
_diffrn_measurement_device_type 'Bruker Kappa APEX II'
_diffrn_measurement_method 'phi and omega scan'
_diffrn_radiation_monochromator Graphite
_diffrn_radiation_type 'Mo K\a'
_diffrn_radiation_wavelength 0.71073
_diffrn_reflns_av_R_equivalents 0.0260
_diffrn_reflns_av_unetI/netI 0.0283
_diffrn_reflns_limit_h_max 10
_diffrn_reflns_limit_h_min -10
_diffrn_reflns_limit_k_max 12
_diffrn_reflns_limit_k_min -12
_diffrn_reflns_limit_l_max 20
_diffrn_reflns_limit_l_min -20
_diffrn_reflns_number 14344
_diffrn_reflns_theta_full 25.00
_diffrn_reflns_theta_max 25.00
_diffrn_reflns_theta_min 1.22
_diffrn_source 'Sealed tube'
_diffrn_source_type 'Fine Focus'
_exptl_absorpt_coefficient_mu 0.827
_exptl_absorpt_correction_T_max 0.7452
_exptl_absorpt_correction_T_min 0.7008
_exptl_absorpt_correction_type multi-scan
_exptl_absorpt_process_details 'SADABS V2012/1 (Bruker AXS Inc.)'
_exptl_crystal_colour colourless
_exptl_crystal_density_diffrn 1.520
_exptl_crystal_density_method 'not measured'
_exptl_crystal_description rod
_exptl_crystal_F_000 656
_exptl_crystal_size_max 0.200
_exptl_crystal_size_mid 0.150
_exptl_crystal_size_min 0.150
_refine_diff_density_max 0.315
_refine_diff_density_min -0.346
_refine_ls_extinction_method none
_refine_ls_goodness_of_fit_ref 1.121
_refine_ls_hydrogen_treatment constr
_refine_ls_matrix_type full
_refine_ls_number_parameters 365
_refine_ls_number_reflns 4870
_refine_ls_number_restraints 0
_refine_ls_restrained_S_all 1.121
_refine_ls_R_factor_all 0.0291
_refine_ls_R_factor_gt 0.0254
_refine_ls_shift/su_max 0.002
_refine_ls_shift/su_mean 0.000
_refine_ls_structure_factor_coef Fsqd
_refine_ls_weighting_details 'w=1/[\s^2^(Fo^2^)+(0.0482P)^2^+0.5428P] where P=(Fo^2^+2Fc^2^)/3'
_refine_ls_weighting_scheme calc
_refine_ls_wR_factor_gt 0.0767
_refine_ls_wR_factor_ref 0.0854
_reflns_number_gt 4494
_reflns_number_total 4870
_reflns_threshold_expression 'I > 2\s(I)'
_cod_data_source_file c8dt01367e2.cif
_cod_data_source_block 10
_cod_depositor_comments 'Adding full bibliography for 7046761--7046765.cif.'
_cod_database_code 7046763

loop_
_space_group_symop_operation_xyz
'x, y, z'
'-x, -y, -z'

loop_
_atom_site_type_symbol
_atom_site_label
_atom_site_fract_x
_atom_site_fract_y
_atom_site_fract_z
_atom_site_U_iso_or_equiv
_atom_site_adp_type
_atom_site_calc_flag
_atom_site_refinement_flags_adp
_atom_site_refinement_flags_posn
_atom_site_occupancy
Cd Cd1 0.56248(2) 0.29282(2) 0.81155(2) 0.03155(9) Uani d . . 1
O O1 0.3443(3) 0.4879(3) 0.73599(14) 0.0565(6) Uani d . . 1
O O2 0.1632(3) 0.5251(3) 0.82738(14) 0.0548(6) Uani d . . 1
O O3 -0.3634(3) 0.9315(3) 0.17831(14) 0.0590(7) Uani d . . 1
O O4 -0.5339(3) 0.8577(3) 0.25250(15) 0.0531(6) Uani d . . 1
O O5 -0.2556(3) 1.0299(2) 0.51002(13) 0.0471(6) Uani d . . 1
O O6 0.3920(3) 0.2388(3) 0.90824(12) 0.0433(5) Uani d . . 1
H H6A 0.3602 0.1742 0.8987 0.065 Uiso d U R 1
H H6B 0.2999 0.3223 0.9044 0.065 Uiso d U R 1
N N1 0.7871(3) 0.0714(3) 0.88489(15) 0.0392(6) Uani d . . 1
N N2 0.8117(3) 0.3010(3) 0.75637(14) 0.0332(5) Uani d . . 1
N N3 0.6050(3) 0.4652(3) 0.86022(14) 0.0365(6) Uani d . . 1
C C1 0.2040(3) 0.5527(3) 0.75774(19) 0.0372(7) Uani d . . 1
C C2 0.0783(3) 0.6759(3) 0.69201(17) 0.0333(6) Uani d . . 1
C C3 -0.0630(4) 0.7897(3) 0.70854(18) 0.0373(7) Uani d . . 1
H H3 -0.0828 0.7879 0.7614 0.045 Uiso calc U R 1
C C4 -0.1756(4) 0.9063(3) 0.64794(18) 0.0385(7) Uani d . . 1
H H4 -0.2697 0.9824 0.6597 0.046 Uiso calc U R 1
C C5 -0.1450(4) 0.9071(3) 0.56956(17) 0.0372(7) Uani d . . 1
C C6 -0.0061(4) 0.7949(4) 0.55155(19) 0.0456(8) Uani d . . 1
H H6 0.0129 0.7962 0.4987 0.055 Uiso calc U R 1
C C7 0.1047(4) 0.6804(4) 0.61267(19) 0.0431(7) Uani d . . 1
H H7 0.1988 0.6048 0.6005 0.052 Uiso calc U R 1
C C8 -0.2943(3) 0.9953(3) 0.44461(17) 0.0373(7) Uani d . . 1
C C9 -0.3377(4) 0.8785(4) 0.45477(19) 0.0459(8) Uani d . . 1
H H9 -0.3368 0.8173 0.5058 0.055 Uiso calc U R 1
C C10 -0.3824(4) 0.8524(4) 0.38915(19) 0.0425(7) Uani d . . 1
H H10 -0.4123 0.7735 0.3964 0.051 Uiso calc U R 1
C C11 -0.3840(3) 0.9415(3) 0.31222(17) 0.0343(6) Uani d . . 1
C C12 -0.3422(4) 1.0596(4) 0.30368(18) 0.0397(7) Uani d . . 1
H H12 -0.3435 1.1213 0.2528 0.048 Uiso calc U R 1
C C13 -0.2984(4) 1.0883(4) 0.36967(18) 0.0414(7) Uani d . . 1
H H13 -0.2722 1.1694 0.3631 0.05 Uiso calc U R 1
C C14 -0.4299(4) 0.9093(3) 0.24114(19) 0.0387(7) Uani d . . 1
C C15 0.7815(4) -0.0271(4) 0.95343(19) 0.0467(8) Uani d . . 1
H H15 0.687 0.0016 0.9798 0.056 Uiso calc U R 1
C C16 0.9097(4) -0.1689(4) 0.9863(2) 0.0558(9) Uani d . . 1
H H16 0.9015 -0.2352 1.0337 0.067 Uiso calc U R 1
C C17 1.0484(5) -0.2106(5) 0.9484(2) 0.0783(14) Uani d . . 1
H H17 1.1364 -0.3063 0.9692 0.094 Uiso calc U R 1
C C18 1.0575(5) -0.1088(5) 0.8782(2) 0.0685(12) Uani d . . 1
H H18 1.1526 -0.1341 0.8523 0.082 Uiso calc U R 1
C C19 0.9231(4) 0.0306(3) 0.84737(18) 0.0376(7) Uani d . . 1
C C20 0.9263(4) 0.1364(3) 0.76664(18) 0.0390(7) Uani d . . 1
H H20A 1.0352 0.1266 0.7605 0.047 Uiso calc U R 1
H H20B 0.8994 0.1035 0.7249 0.047 Uiso calc U R 1
C C21 0.8739(4) 0.3551(4) 0.81117(19) 0.0419(7) Uani d . . 1
H H21A 0.9405 0.4012 0.782 0.05 Uiso calc U R 1
H H21B 0.9435 0.2661 0.8538 0.05 Uiso calc U R 1
C C22 0.7459(4) 0.4711(3) 0.84840(17) 0.0360(6) Uani d . . 1
C C23 0.7800(4) 0.5746(4) 0.8719(2) 0.0486(8) Uani d . . 1
H H23 0.8798 0.5756 0.8641 0.058 Uiso calc U R 1
C C24 0.6627(5) 0.6760(4) 0.9071(2) 0.0590(10) Uani d . . 1
H H24 0.6828 0.7464 0.9235 0.071 Uiso calc U R 1
C C25 0.5166(5) 0.6728(4) 0.9178(2) 0.0537(9) Uani d . . 1
H H25 0.4357 0.7416 0.9407 0.064 Uiso calc U R 1
C C26 0.4919(4) 0.5659(4) 0.89400(19) 0.0438(7) Uani d . . 1
H H26 0.3928 0.5631 0.9016 0.053 Uiso calc U R 1
C C27 0.7858(4) 0.3981(4) 0.66947(18) 0.0399(7) Uani d . . 1
C C28 0.6793(5) 0.5664(4) 0.6658(2) 0.0598(10) Uani d . . 1
H H28A 0.5823 0.5758 0.6917 0.09 Uiso calc U R 1
H H28B 0.6513 0.6279 0.611 0.09 Uiso calc U R 1
H H28C 0.7372 0.6016 0.6923 0.09 Uiso calc U R 1
C C29 0.6965(5) 0.3501(4) 0.62101(19) 0.0541(9) Uani d . . 1
H H29A 0.7647 0.2465 0.6195 0.081 Uiso calc U R 1
H H29B 0.6694 0.4184 0.5676 0.081 Uiso calc U R 1
H H29C 0.5991 0.3552 0.6453 0.081 Uiso calc U R 1
C C30 0.9465(5) 0.3799(5) 0.6337(2) 0.0582(9) Uani d . . 1
H H30A 1.004 0.4085 0.6647 0.087 Uiso calc U R 1
H H30B 0.9253 0.4452 0.5797 0.087 Uiso calc U R 1
H H30C 1.011 0.2744 0.6342 0.087 Uiso calc U R 1

loop_
_atom_site_aniso_label
_atom_site_aniso_U_11
_atom_site_aniso_U_22
_atom_site_aniso_U_33
_atom_site_aniso_U_12
_atom_site_aniso_U_13
_atom_site_aniso_U_23
Cd1 0.02614(13) 0.03399(14) 0.03585(14) -0.01329(10) 0.00236(8) -0.01229(9)
O1 0.0310(12) 0.0626(16) 0.0517(14) -0.0075(11) -0.0006(10) -0.0031(12)
O2 0.0426(13) 0.0548(15) 0.0458(14) -0.0085(11) 0.0024(10) -0.0062(11)
O3 0.0832(18) 0.0704(17) 0.0457(14) -0.0493(15) 0.0163(13) -0.0260(12)
O4 0.0485(13) 0.0747(17) 0.0619(15) -0.0370(13) 0.0151(11) -0.0428(13)
O5 0.0539(13) 0.0397(12) 0.0414(12) -0.0136(11) -0.0133(10) -0.0117(10)
O6 0.0429(12) 0.0463(13) 0.0409(12) -0.0203(10) 0.0100(9) -0.0139(10)
N1 0.0373(14) 0.0383(14) 0.0392(14) -0.0168(11) 0.0000(11) -0.0066(11)
N2 0.0330(12) 0.0322(13) 0.0340(12) -0.0138(10) 0.0052(10) -0.0110(10)
N3 0.0385(14) 0.0383(14) 0.0374(13) -0.0190(11) 0.0063(11) -0.0156(11)
C1 0.0299(15) 0.0341(16) 0.0470(18) -0.0129(13) -0.0010(13) -0.0123(14)
C2 0.0288(14) 0.0346(16) 0.0407(16) -0.0167(12) 0.0002(12) -0.0122(13)
C3 0.0373(16) 0.0422(17) 0.0350(15) -0.0197(14) 0.0029(12) -0.0120(13)
C4 0.0328(15) 0.0349(16) 0.0457(17) -0.0113(13) 0.0027(13) -0.0149(13)
C5 0.0359(15) 0.0406(17) 0.0385(16) -0.0184(13) -0.0055(12) -0.0127(13)
C6 0.0416(17) 0.057(2) 0.0380(16) -0.0168(16) 0.0020(13) -0.0215(15)
C7 0.0328(15) 0.0458(18) 0.0502(18) -0.0116(14) 0.0005(13) -0.0226(15)
C8 0.0324(15) 0.0387(17) 0.0378(16) -0.0137(13) -0.0029(12) -0.0091(13)
C9 0.0538(19) 0.0481(19) 0.0345(16) -0.0284(16) -0.0030(14) 0.0008(14)
C10 0.0445(17) 0.0395(17) 0.0475(18) -0.0263(15) -0.0023(14) -0.0047(14)
C11 0.0272(14) 0.0340(16) 0.0397(16) -0.0117(12) 0.0002(11) -0.0106(13)
C12 0.0449(17) 0.0400(17) 0.0357(15) -0.0223(14) 0.0034(13) -0.0073(13)
C13 0.0488(18) 0.0349(16) 0.0469(18) -0.0255(14) -0.0004(14) -0.0088(14)
C14 0.0341(15) 0.0359(16) 0.0466(18) -0.0132(13) 0.0032(13) -0.0164(14)
C15 0.0392(17) 0.054(2) 0.0445(18) -0.0231(16) 0.0020(14) -0.0062(15)
C16 0.055(2) 0.055(2) 0.0446(19) -0.0229(18) -0.0082(16) 0.0040(16)
C17 0.057(2) 0.063(3) 0.062(2) 0.001(2) 0.001(2) 0.013(2)
C18 0.045(2) 0.061(2) 0.055(2) 0.0021(18) 0.0086(17) 0.0019(19)
C19 0.0348(15) 0.0382(17) 0.0367(16) -0.0132(13) 0.0038(12) -0.0120(13)
C20 0.0358(16) 0.0340(16) 0.0395(16) -0.0088(13) 0.0113(13) -0.0127(13)
C21 0.0306(15) 0.0521(19) 0.0498(18) -0.0207(14) 0.0061(13) -0.0215(15)
C22 0.0402(16) 0.0364(16) 0.0351(15) -0.0196(13) 0.0029(12) -0.0114(13)
C23 0.058(2) 0.052(2) 0.0501(19) -0.0336(17) 0.0028(16) -0.0193(16)
C24 0.081(3) 0.049(2) 0.060(2) -0.035(2) -0.002(2) -0.0241(18)
C25 0.059(2) 0.047(2) 0.056(2) -0.0154(17) 0.0103(17) -0.0309(17)
C26 0.0420(17) 0.0454(19) 0.0452(18) -0.0173(15) 0.0090(14) -0.0195(15)
C27 0.0413(16) 0.0386(17) 0.0376(16) -0.0182(14) 0.0124(13) -0.0090(13)
C28 0.075(3) 0.043(2) 0.047(2) -0.0214(18) 0.0129(18) -0.0017(16)
C29 0.062(2) 0.067(2) 0.0337(17) -0.0332(19) 0.0022(15) -0.0076(16)
C30 0.062(2) 0.066(2) 0.055(2) -0.037(2) 0.0249(18) -0.0204(19)

loop_
_atom_type_symbol
_atom_type_description
_atom_type_scat_dispersion_real
_atom_type_scat_dispersion_imag
_atom_type_scat_source
C C 0.0033 0.0016 'International Tables Vol C Tables 4.2.6.8 and 6.1.1.4'
H H 0.0000 0.0000 'International Tables Vol C Tables 4.2.6.8 and 6.1.1.4'
Cd Cd -0.8075 1.2024 'International Tables Vol C Tables 4.2.6.8 and 6.1.1.4'
N N 0.0061 0.0033 'International Tables Vol C Tables 4.2.6.8 and 6.1.1.4'
O O 0.0106 0.0060 'International Tables Vol C Tables 4.2.6.8 and 6.1.1.4'

loop_
_geom_angle_atom_site_label_1
_geom_angle_atom_site_label_2
_geom_angle_atom_site_label_3
_geom_angle_site_symmetry_1
_geom_angle_site_symmetry_3
_geom_angle
O1 Cd1 O4 . 2_566 87.20(10)
O1 Cd1 N3 . . 90.10(10)
O4 Cd1 N3 2_566 . 171.38(9)
O1 Cd1 N1 . . 174.15(9)
O4 Cd1 N1 2_566 . 86.97(9)
N3 Cd1 N1 . . 95.75(9)
O1 Cd1 O6 . . 89.55(8)
O4 Cd1 O6 2_566 . 89.99(8)
N3 Cd1 O6 . . 98.18(8)
N1 Cd1 O6 . . 89.96(8)
O1 Cd1 N2 . . 109.99(8)
O4 Cd1 N2 2_566 . 100.06(8)
N3 Cd1 N2 . . 73.20(8)
N1 Cd1 N2 . . 71.58(8)
O6 Cd1 N2 . . 158.28(8)
C1 O1 Cd1 . . 127.1(2)
C14 O4 Cd1 . 2_566 126.3(2)
C5 O5 C8 . . 116.9(2)
Cd1 O6 H6A . . 111.6
Cd1 O6 H6B . . 110.2
H6A O6 H6B . . 102.7
C19 N1 C15 . . 118.6(3)
C19 N1 Cd1 . . 115.28(19)
C15 N1 Cd1 . . 125.1(2)
C21 N2 C20 . . 107.4(2)
C21 N2 C27 . . 113.5(2)
C20 N2 C27 . . 112.0(2)
C21 N2 Cd1 . . 105.76(17)
C20 N2 Cd1 . . 103.93(17)
C27 N2 Cd1 . . 113.54(16)
C22 N3 C26 . . 118.5(3)
C22 N3 Cd1 . . 117.56(19)
C26 N3 Cd1 . . 123.8(2)
O2 C1 O1 . . 125.8(3)
O2 C1 C2 . . 119.0(3)
O1 C1 C2 . . 115.1(3)
C3 C2 C7 . . 118.3(3)
C3 C2 C1 . . 121.4(3)
C7 C2 C1 . . 120.2(3)
C2 C3 C4 . . 121.4(3)
C2 C3 H3 . . 119.3
C4 C3 H3 . . 119.3
C5 C4 C3 . . 118.7(3)
C5 C4 H4 . . 120.7
C3 C4 H4 . . 120.7
C6 C5 C4 . . 121.1(3)
C6 C5 O5 . . 121.5(3)
C4 C5 O5 . . 117.3(3)
C5 C6 C7 . . 119.4(3)
C5 C6 H6 . . 120.3
C7 C6 H6 . . 120.3
C6 C7 C2 . . 121.2(3)
C6 C7 H7 . . 119.4
C2 C7 H7 . . 119.4
C13 C8 C9 . . 120.7(3)
C13 C8 O5 . . 118.0(3)
C9 C8 O5 . . 121.2(3)
C8 C9 C10 . . 119.7(3)
C8 C9 H9 . . 120.2
C10 C9 H9 . . 120.2
C9 C10 C11 . . 121.4(3)
C9 C10 H10 . . 119.3
C11 C10 H10 . . 119.3
C12 C11 C10 . . 117.9(3)
C12 C11 C14 . . 121.5(3)
C10 C11 C14 . . 120.7(3)
C11 C12 C13 . . 121.4(3)
C11 C12 H12 . . 119.3
C13 C12 H12 . . 119.3
C8 C13 C12 . . 119.1(3)
C8 C13 H13 . . 120.5
C12 C13 H13 . . 120.5
O3 C14 O4 . . 125.9(3)
O3 C14 C11 . . 119.2(3)
O4 C14 C11 . . 114.9(3)
N1 C15 C16 . . 122.7(3)
N1 C15 H15 . . 118.6
C16 C15 H15 . . 118.6
C17 C16 C15 . . 118.8(3)
C17 C16 H16 . . 120.6
C15 C16 H16 . . 120.6
C16 C17 C18 . . 119.3(4)
C16 C17 H17 . . 120.3
C18 C17 H17 . . 120.3
C19 C18 C17 . . 119.0(3)
C19 C18 H18 . . 120.5
C17 C18 H18 . . 120.5
N1 C19 C18 . . 121.5(3)
N1 C19 C20 . . 118.9(3)
C18 C19 C20 . . 119.5(3)
N2 C20 C19 . . 113.1(2)
N2 C20 H20A . . 109.0
C19 C20 H20A . . 109.0
N2 C20 H20B . . 109.0
C19 C20 H20B . . 109.0
H20A C20 H20B . . 107.8
N2 C21 C22 . . 115.7(2)
N2 C21 H21A . . 108.4
C22 C21 H21A . . 108.4
N2 C21 H21B . . 108.4
C22 C21 H21B . . 108.4
H21A C21 H21B . . 107.4
N3 C22 C23 . . 122.0(3)
N3 C22 C21 . . 118.0(3)
C23 C22 C21 . . 119.9(3)
C24 C23 C22 . . 118.6(3)
C24 C23 H23 . . 120.7
C22 C23 H23 . . 120.7
C25 C24 C23 . . 119.8(3)
C25 C24 H24 . . 120.1
C23 C24 H24 . . 120.1
C24 C25 C26 . . 118.6(3)
C24 C25 H25 . . 120.7
C26 C25 H25 . . 120.7
N3 C26 C25 . . 122.7(3)
N3 C26 H26 . . 118.7
C25 C26 H26 . . 118.7
C29 C27 C28 . . 108.2(3)
C29 C27 N2 . . 109.2(2)
C28 C27 N2 . . 108.3(2)
C29 C27 C30 . . 109.3(3)
C28 C27 C30 . . 110.0(3)
N2 C27 C30 . . 111.9(3)
C27 C28 H28A . . 109.5
C27 C28 H28B . . 109.5
H28A C28 H28B . . 109.5
C27 C28 H28C . . 109.5
H28A C28 H28C . . 109.5
H28B C28 H28C . . 109.5
C27 C29 H29A . . 109.5
C27 C29 H29B . . 109.5
H29A C29 H29B . . 109.5
C27 C29 H29C . . 109.5
H29A C29 H29C . . 109.5
H29B C29 H29C . . 109.5
C27 C30 H30A . . 109.5
C27 C30 H30B . . 109.5
H30A C30 H30B . . 109.5
C27 C30 H30C . . 109.5
H30A C30 H30C . . 109.5
H30B C30 H30C . . 109.5

loop_
_geom_bond_atom_site_label_1
_geom_bond_atom_site_label_2
_geom_bond_site_symmetry_2
_geom_bond_distance
Cd1 O1 . 2.235(2)
Cd1 O4 2_566 2.238(2)
Cd1 N3 . 2.327(2)
Cd1 N1 . 2.348(2)
Cd1 O6 . 2.364(2)
Cd1 N2 . 2.473(2)
O1 C1 . 1.259(4)
O2 C1 . 1.247(4)
O3 C14 . 1.243(4)
O4 C14 . 1.266(4)
O4 Cd1 2_566 2.238(2)
O5 C5 . 1.390(4)
O5 C8 . 1.396(4)
O6 H6A . 0.8831
O6 H6B . 0.8814
N1 C19 . 1.335(4)
N1 C15 . 1.341(4)
N2 C21 . 1.482(4)
N2 C20 . 1.486(4)
N2 C27 . 1.524(4)
N3 C22 . 1.333(4)
N3 C26 . 1.343(4)
C1 C2 . 1.510(4)
C2 C3 . 1.387(4)
C2 C7 . 1.389(4)
C3 C4 . 1.387(4)
C3 H3 . 0.93
C4 C5 . 1.384(4)
C4 H4 . 0.93
C5 C6 . 1.377(4)
C6 C7 . 1.380(4)
C6 H6 . 0.93
C7 H7 . 0.93
C8 C13 . 1.372(4)
C8 C9 . 1.373(4)
C9 C10 . 1.374(4)
C9 H9 . 0.93
C10 C11 . 1.389(4)
C10 H10 . 0.93
C11 C12 . 1.379(4)
C11 C14 . 1.500(4)
C12 C13 . 1.391(4)
C12 H12 . 0.93
C13 H13 . 0.93
C15 C16 . 1.375(5)
C15 H15 . 0.93
C16 C17 . 1.357(6)
C16 H16 . 0.93
C17 C18 . 1.388(5)
C17 H17 . 0.93
C18 C19 . 1.381(5)
C18 H18 . 0.93
C19 C20 . 1.520(4)
C20 H20A . 0.97
C20 H20B . 0.97
C21 C22 . 1.520(4)
C21 H21A . 0.97
C21 H21B . 0.97
C22 C23 . 1.385(4)
C23 C24 . 1.378(5)
C23 H23 . 0.93
C24 C25 . 1.367(5)
C24 H24 . 0.93
C25 C26 . 1.372(5)
C25 H25 . 0.93
C26 H26 . 0.93
C27 C29 . 1.520(5)
C27 C28 . 1.524(5)
C27 C30 . 1.533(5)
C28 H28A . 0.96
C28 H28B . 0.96
C28 H28C . 0.96
C29 H29A . 0.96
C29 H29B . 0.96
C29 H29C . 0.96
C30 H30A . 0.96
C30 H30B . 0.96
C30 H30C . 0.96

loop_
_geom_hbond_atom_site_label_D
_geom_hbond_atom_site_label_H
_geom_hbond_atom_site_label_A
_geom_hbond_site_symmetry_A
_geom_hbond_distance_DH
_geom_hbond_distance_HA
_geom_hbond_distance_DA
_geom_hbond_angle_DHA
O6 H6B O2 . 0.88 1.99 2.726(3) 140.7
O6 H6A O3 2_566 0.88 1.94 2.696(3) 143.2
